data_4107598
loop_
_publ_author_name
'Kai Abersfelder'
'David Scheschkewitz'

_publ_contact_author_address
;
Dr. David Scheschkewitz
Institute for Inorganic Chemistry
Julius-Maximilians-University
Am Hubland
97074 W\"urzburg
GERMANY
;
_publ_contact_author_email scheschkewitz@mail.uni-wuerzburg.de
_publ_contact_author_fax +49-931-888-4623
_publ_contact_author_name 'Dr. David Scheschkewitz'
_publ_contact_author_phone +49-931-888-4788
_publ_section_title
;
 Syntheses of Trisila Analogues of Allyl Chlorides and Their
 Transformations to Chlorocyclotrisilanes, Cyclotrisilanides, and a
 Trisilaindane
;
_journal_name_full 'Journal of the American Chemical Society'
_journal_page_first 4114
_journal_page_last 4121
_journal_paper_doi 10.1021/ja711169w
_journal_volume 130
_journal_year 2008
_chemical_formula_moiety 'C61 H89 Li O Si3, 0.5(C6 H14)'
_chemical_formula_sum 'C64 H96 Li O Si3'
_chemical_formula_weight 972.62
_chemical_name_common Tip3Ph2-Cyclotrisilanid
_chemical_name_systematic
; 
 rac-1,2,2-Tris(2,4,6-triisopropylpheny)-3,3-phenylcyclotrisilanid 
;
_space_group_IT_number 2
_symmetry_cell_setting triclinic
_symmetry_space_group_name_Hall '-P 1'
_symmetry_space_group_name_H-M 'P -1'
_atom_sites_solution_hydrogens geom
_atom_sites_solution_primary direct
_atom_sites_solution_secondary difmap
_audit_creation_method SHELXL-97
_cell_angle_alpha 99.423(2)
_cell_angle_beta 100.153(2)
_cell_angle_gamma 112.9560(10)
_cell_formula_units_Z 2
_cell_length_a 12.9877(9)
_cell_length_b 13.6085(10)
_cell_length_c 19.7857(14)
_cell_measurement_reflns_used 5074
_cell_measurement_temperature 173(2)
_cell_measurement_theta_max 28.26
_cell_measurement_theta_min 2.30
_cell_volume 3063.6(4)
_computing_cell_refinement 'Bruker SMART'
_computing_data_collection 'Bruker SMART'
_computing_data_reduction 'Bruker SAINT'
_computing_molecular_graphics 'Bruker SHELXTL'
_computing_publication_material 'Bruker SHELXTL'
_computing_structure_refinement 'Bruker SHELXTL'
_computing_structure_solution 'Bruker SHELXTL'
_diffrn_ambient_temperature 173(2)
_diffrn_measured_fraction_theta_full 0.996
_diffrn_measured_fraction_theta_max 0.996
_diffrn_measurement_device_type 'CCD area detector'
_diffrn_measurement_method 'phi and omega scans'
_diffrn_radiation_monochromator graphite
_diffrn_radiation_source 'sealed tube'
_diffrn_radiation_type MoK\a
_diffrn_radiation_wavelength 0.71073
_diffrn_reflns_av_R_equivalents 0.0262
_diffrn_reflns_av_sigmaI/netI 0.0388
_diffrn_reflns_limit_h_max 16
_diffrn_reflns_limit_h_min -16
_diffrn_reflns_limit_k_max 17
_diffrn_reflns_limit_k_min -17
_diffrn_reflns_limit_l_max 24
_diffrn_reflns_limit_l_min -24
_diffrn_reflns_number 27554
_diffrn_reflns_theta_full 26.37
_diffrn_reflns_theta_max 26.37
_diffrn_reflns_theta_min 1.75
_exptl_absorpt_coefficient_mu 0.115
_exptl_absorpt_correction_T_max 0.98
_exptl_absorpt_correction_T_min 0.830197
_exptl_absorpt_correction_type multi-scan
_exptl_absorpt_process_details SADABS
_exptl_crystal_colour yellow
_exptl_crystal_density_diffrn 1.054
_exptl_crystal_description irregular
_exptl_crystal_F_000 1066
_exptl_crystal_size_max 0.30
_exptl_crystal_size_mid 0.22
_exptl_crystal_size_min 0.14
_refine_diff_density_max 0.483
_refine_diff_density_min -0.206
_refine_diff_density_rms 0.045
_refine_ls_extinction_method none
_refine_ls_goodness_of_fit_ref 1.031
_refine_ls_hydrogen_treatment constr
_refine_ls_matrix_type full
_refine_ls_number_parameters 731
_refine_ls_number_reflns 12481
_refine_ls_number_restraints 13
_refine_ls_restrained_S_all 1.032
_refine_ls_R_factor_all 0.0661
_refine_ls_R_factor_gt 0.0524
_refine_ls_shift/su_max 0.001
_refine_ls_shift/su_mean 0.000
_refine_ls_structure_factor_coef Fsqd
_refine_ls_weighting_details 'calc w=1/[\s^2^(Fo^2^)+(0.0598P)^2^+1.2315P] where P=(Fo^2^+2Fc^2^)/3'
_refine_ls_weighting_scheme calc
_refine_ls_wR_factor_gt 0.1235
_refine_ls_wR_factor_ref 0.1307
_reflns_number_gt 10158
_reflns_number_total 12481
_reflns_threshold_expression >2sigma(I)
_cod_data_source_file ja711169w-file006.cif
_cod_data_source_block Tip3Ph2Si3_Anion
_cod_database_code 4107598

loop_
_symmetry_equiv_pos_as_xyz
'x, y, z'
'-x, -y, -z'

loop_
_atom_site_label
_atom_site_type_symbol
_atom_site_fract_x
_atom_site_fract_y
_atom_site_fract_z
_atom_site_U_iso_or_equiv
_atom_site_adp_type
_atom_site_occupancy
_atom_site_symmetry_multiplicity
_atom_site_calc_flag
_atom_site_refinement_flags
_atom_site_disorder_assembly
_atom_site_disorder_group
Si1 Si 0.57717(4) 0.54146(4) 0.31769(2) 0.02572(12) Uani 1 1 d . B .
Si2 Si 0.64133(4) 0.71915(4) 0.29574(2) 0.02299(11) Uani 1 1 d . B .
Si3 Si 0.73274(4) 0.68931(4) 0.39787(2) 0.02510(11) Uani 1 1 d . . .
Li1 Li 0.4085(3) 0.5983(3) 0.3075(2) 0.0511(9) Uani 1 1 d . . .
C1 C 0.58875(16) 0.41919(14) 0.26019(9) 0.0304(4) Uani 1 1 d . . .
C2 C 0.67013(17) 0.37870(15) 0.28373(11) 0.0377(4) Uani 1 1 d . B .
C3 C 0.6807(2) 0.29669(17) 0.23666(13) 0.0527(6) Uani 1 1 d . . .
H3A H 0.7360 0.2706 0.2533 0.063 Uiso 1 1 calc R B .
C4 C 0.6145(3) 0.25217(18) 0.16724(13) 0.0582(6) Uani 1 1 d D A .
C5 C 0.5294(2) 0.28593(16) 0.14604(12) 0.0510(6) Uani 1 1 d . . .
H5A H 0.4797 0.2531 0.0992 0.061 Uiso 1 1 calc R B .
C6 C 0.51352(18) 0.36644(14) 0.19072(10) 0.0362(4) Uani 1 1 d . B .
C7 C 0.74475(19) 0.41791(18) 0.35968(12) 0.0475(5) Uani 1 1 d . . .
H7A H 0.7491 0.4919 0.3807 0.057 Uiso 1 1 calc R B .
C8 C 0.8682(2) 0.4315(2) 0.36621(17) 0.0700(8) Uani 1 1 d . B .
H8A H 0.9025 0.4771 0.3353 0.105 Uiso 1 1 calc R . .
H8B H 0.8676 0.3588 0.3519 0.105 Uiso 1 1 calc R . .
H8C H 0.9143 0.4674 0.4156 0.105 Uiso 1 1 calc R . .
C9 C 0.6871(2) 0.3400(3) 0.40308(14) 0.0725(8) Uani 1 1 d . B .
H9A H 0.6087 0.3341 0.4001 0.109 Uiso 1 1 calc R . .
H9B H 0.7328 0.3689 0.4528 0.109 Uiso 1 1 calc R . .
H9C H 0.6827 0.2668 0.3842 0.109 Uiso 1 1 calc R . .
C10 C 0.6187(6) 0.1746(5) 0.1035(3) 0.0461(19) Uani 0.420(7) 1 d PDU A 1
H10 H 0.5448 0.1434 0.0650 0.055 Uiso 0.420(7) 1 calc PR A 1
C11 C 0.6384(9) 0.0834(6) 0.1304(4) 0.086(3) Uani 0.420(7) 1 d PDU A 1
H11A H 0.7190 0.1123 0.1584 0.129 Uiso 0.420(7) 1 calc PR A 1
H11B H 0.6226 0.0226 0.0899 0.129 Uiso 0.420(7) 1 calc PR A 1
H11C H 0.5862 0.0563 0.1602 0.129 Uiso 0.420(7) 1 calc PR A 1
C12 C 0.7229(10) 0.2313(9) 0.0751(7) 0.154(6) Uani 0.580(7) 1 d PDU A 1
H12A H 0.7947 0.2497 0.1110 0.231 Uiso 0.580(7) 1 calc PR A 1
H12B H 0.7226 0.2992 0.0646 0.231 Uiso 0.580(7) 1 calc PR A 1
H12C H 0.7183 0.1816 0.0317 0.231 Uiso 0.580(7) 1 calc PR A 1
C10A C 0.6545(6) 0.1715(5) 0.1240(3) 0.074(2) Uani 0.580(7) 1 d PDU A 2
H10A H 0.7111 0.1531 0.1543 0.088 Uiso 0.580(7) 1 calc PR A 2
C11A C 0.5430(7) 0.0710(4) 0.0813(4) 0.142(4) Uani 0.580(7) 1 d PDU A 2
H11D H 0.4891 0.0954 0.0561 0.213 Uiso 0.580(7) 1 calc PR A 2
H11E H 0.5073 0.0292 0.1135 0.213 Uiso 0.580(7) 1 calc PR A 2
H11F H 0.5608 0.0238 0.0468 0.213 Uiso 0.580(7) 1 calc PR A 2
C12A C 0.7021(9) 0.2305(8) 0.0686(4) 0.061(2) Uani 0.420(7) 1 d PDU A 2
H12D H 0.7167 0.1804 0.0341 0.091 Uiso 0.420(7) 1 calc PR A 2
H12E H 0.7746 0.2964 0.0925 0.091 Uiso 0.420(7) 1 calc PR A 2
H12F H 0.6452 0.2521 0.0439 0.091 Uiso 0.420(7) 1 calc PR A 2
C13 C 0.41167(18) 0.39151(16) 0.16496(10) 0.0403(5) Uani 1 1 d . . .
H13A H 0.4388 0.4732 0.1811 0.048 Uiso 1 1 calc R B .
C14 C 0.3609(2) 0.3570(2) 0.08451(12) 0.0614(7) Uani 1 1 d . B .
H14A H 0.4226 0.3899 0.0616 0.092 Uiso 1 1 calc R . .
H14B H 0.3008 0.3826 0.0726 0.092 Uiso 1 1 calc R . .
H14C H 0.3269 0.2764 0.0677 0.092 Uiso 1 1 calc R . .
C15 C 0.31522(19) 0.3368(2) 0.19989(13) 0.0557(6) Uani 1 1 d . B .
H15A H 0.3465 0.3600 0.2516 0.084 Uiso 1 1 calc R . .
H15B H 0.2847 0.2563 0.1836 0.084 Uiso 1 1 calc R . .
H15C H 0.2527 0.3589 0.1868 0.084 Uiso 1 1 calc R . .
C16 C 0.74528(14) 0.79317(13) 0.24392(9) 0.0257(3) Uani 1 1 d . . .
C17 C 0.76808(15) 0.73719(14) 0.18574(9) 0.0278(4) Uani 1 1 d . B .
C18 C 0.83630(16) 0.79755(15) 0.14649(10) 0.0344(4) Uani 1 1 d . . .
H18A H 0.8509 0.7590 0.1075 0.041 Uiso 1 1 calc R B .
C19 C 0.88360(17) 0.91196(16) 0.16238(11) 0.0374(4) Uani 1 1 d . B .
C20 C 0.86540(17) 0.96640(15) 0.22114(11) 0.0386(4) Uani 1 1 d . . .
H20A H 0.8995 1.0448 0.2339 0.046 Uiso 1 1 calc R B .
C21 C 0.79847(15) 0.90986(14) 0.26235(10) 0.0308(4) Uani 1 1 d . B .
C22 C 0.72375(16) 0.61246(14) 0.16516(9) 0.0312(4) Uani 1 1 d . . .
H22A H 0.6625 0.5815 0.1902 0.037 Uiso 1 1 calc R B .
C23 C 0.8200(2) 0.57923(18) 0.19066(12) 0.0478(5) Uani 1 1 d . B .
H23A H 0.8486 0.6057 0.2425 0.072 Uiso 1 1 calc R . .
H23B H 0.8836 0.6119 0.1692 0.072 Uiso 1 1 calc R . .
H23C H 0.7897 0.4986 0.1767 0.072 Uiso 1 1 calc R . .
C24 C 0.6686(2) 0.56042(16) 0.08573(10) 0.0449(5) Uani 1 1 d . B .
H24A H 0.6358 0.4798 0.0766 0.067 Uiso 1 1 calc R . .
H24B H 0.7277 0.5856 0.0598 0.067 Uiso 1 1 calc R . .
H24C H 0.6069 0.5824 0.0698 0.067 Uiso 1 1 calc R . .
C25 C 0.9476(2) 0.97173(17) 0.11343(12) 0.0483(5) Uani 1 1 d . . .
H25A H 0.9895 0.9296 0.0952 0.058 Uiso 1 1 calc R B .
C26 C 1.0367(2) 1.0888(2) 0.14878(15) 0.0687(8) Uani 1 1 d . B .
H26A H 1.0898 1.0897 0.1910 0.103 Uiso 1 1 calc R . .
H26B H 0.9976 1.1345 0.1628 0.103 Uiso 1 1 calc R . .
H26C H 1.0807 1.1183 0.1155 0.103 Uiso 1 1 calc R . .
C27 C 0.8619(2) 0.9693(2) 0.05027(14) 0.0722(8) Uani 1 1 d . B .
H27A H 0.8082 0.8926 0.0256 0.108 Uiso 1 1 calc R . .
H27B H 0.9035 1.0049 0.0177 0.108 Uiso 1 1 calc R . .
H27C H 0.8183 1.0090 0.0664 0.108 Uiso 1 1 calc R . .
C28 C 0.78906(17) 0.97825(15) 0.32787(11) 0.0371(4) Uani 1 1 d . . .
H28A H 0.7350 0.9257 0.3494 0.044 Uiso 1 1 calc R B .
C29 C 0.9064(2) 1.03934(19) 0.38325(13) 0.0579(6) Uani 1 1 d . B .
H29A H 0.8968 1.0769 0.4268 0.087 Uiso 1 1 calc R . .
H29B H 0.9608 1.0939 0.3646 0.087 Uiso 1 1 calc R . .
H29C H 0.9366 0.9863 0.3939 0.087 Uiso 1 1 calc R . .
C30 C 0.7377(2) 1.05741(19) 0.31009(14) 0.0562(6) Uani 1 1 d . B .
H30A H 0.6612 1.0155 0.2761 0.084 Uiso 1 1 calc R . .
H30B H 0.7890 1.1107 0.2891 0.084 Uiso 1 1 calc R . .
H30C H 0.7299 1.0968 0.3536 0.084 Uiso 1 1 calc R . .
C31 C 0.52470(14) 0.77602(13) 0.28593(9) 0.0262(4) Uani 1 1 d . B .
C32 C 0.46682(15) 0.77025(14) 0.21637(10) 0.0305(4) Uani 1 1 d . . .
C33 C 0.39463(17) 0.82308(17) 0.20664(11) 0.0388(4) Uani 1 1 d . B .
H33A H 0.3583 0.8194 0.1596 0.047 Uiso 1 1 calc R . .
C34 C 0.37385(18) 0.88084(17) 0.26311(11) 0.0404(5) Uani 1 1 d . . .
C35 C 0.42570(16) 0.88283(16) 0.33055(11) 0.0370(4) Uani 1 1 d . B .
H35A H 0.4102 0.9197 0.3698 0.044 Uiso 1 1 calc R . .
C36 C 0.50045(15) 0.83277(14) 0.34363(10) 0.0305(4) Uani 1 1 d . . .
C37 C 0.47950(16) 0.70809(15) 0.14913(9) 0.0334(4) Uani 1 1 d . B .
H37A H 0.5287 0.6702 0.1639 0.040 Uiso 1 1 calc R . .
C38 C 0.5401(2) 0.78618(19) 0.10640(11) 0.0458(5) Uani 1 1 d . . .
H38A H 0.6154 0.8423 0.1367 0.069 Uiso 1 1 calc R B .
H38B H 0.4920 0.8222 0.0895 0.069 Uiso 1 1 calc R . .
H38C H 0.5516 0.7440 0.0656 0.069 Uiso 1 1 calc R . .
C39 C 0.36180(19) 0.61947(19) 0.10282(12) 0.0501(5) Uani 1 1 d . . .
H39A H 0.3729 0.5772 0.0619 0.075 Uiso 1 1 calc R B .
H39B H 0.3127 0.6547 0.0862 0.075 Uiso 1 1 calc R . .
H39C H 0.3243 0.5697 0.1307 0.075 Uiso 1 1 calc R . .
C40 C 0.2970(2) 0.9404(2) 0.25093(13) 0.0554(6) Uani 1 1 d . B .
H40A H 0.2929 0.9746 0.2985 0.066 Uiso 1 1 calc R . .
C41 C 0.3495(3) 1.0328(3) 0.21647(19) 0.0920(11) Uani 1 1 d . . .
H41A H 0.4277 1.0836 0.2459 0.138 Uiso 1 1 calc R B .
H41B H 0.3011 1.0727 0.2119 0.138 Uiso 1 1 calc R . .
H41C H 0.3537 1.0018 0.1693 0.138 Uiso 1 1 calc R . .
C42 C 0.1737(3) 0.8605(3) 0.20827(18) 0.0875(10) Uani 1 1 d . . .
H42A H 0.1435 0.8002 0.2309 0.131 Uiso 1 1 calc R B .
H42B H 0.1740 0.8302 0.1599 0.131 Uiso 1 1 calc R . .
H42C H 0.1244 0.8996 0.2066 0.131 Uiso 1 1 calc R . .
C43 C 0.55366(17) 0.84421(17) 0.42104(10) 0.0364(4) Uani 1 1 d . B .
H43A H 0.6098 0.8106 0.4219 0.044 Uiso 1 1 calc R . .
C44 C 0.6213(2) 0.9645(2) 0.46430(12) 0.0526(6) Uani 1 1 d . . .
H44A H 0.6835 1.0032 0.4433 0.079 Uiso 1 1 calc R B .
H44B H 0.6550 0.9671 0.5133 0.079 Uiso 1 1 calc R . .
H44C H 0.5689 1.0004 0.4640 0.079 Uiso 1 1 calc R . .
C45 C 0.4629(2) 0.78115(19) 0.45662(11) 0.0495(5) Uani 1 1 d . . .
H45A H 0.4262 0.7025 0.4320 0.074 Uiso 1 1 calc R B .
H45B H 0.4039 0.8094 0.4544 0.074 Uiso 1 1 calc R . .
H45C H 0.5002 0.7910 0.5064 0.074 Uiso 1 1 calc R . .
C46 C 0.89295(15) 0.72629(14) 0.41172(10) 0.0308(4) Uani 1 1 d . . .
C47 C 0.96222(17) 0.77999(17) 0.37085(12) 0.0422(5) Uani 1 1 d . . .
H47A H 0.9292 0.8017 0.3325 0.051 Uiso 1 1 calc R . .
C48 C 1.07934(19) 0.8025(2) 0.38522(15) 0.0588(6) Uani 1 1 d . . .
H48A H 1.1254 0.8400 0.3570 0.071 Uiso 1 1 calc R . .
C49 C 1.12858(18) 0.7711(2) 0.43967(15) 0.0585(7) Uani 1 1 d . . .
H49A H 1.2083 0.7860 0.4489 0.070 Uiso 1 1 calc R . .
C50 C 1.06242(19) 0.7178(2) 0.48091(13) 0.0540(6) Uani 1 1 d . . .
H50A H 1.0961 0.6956 0.5187 0.065 Uiso 1 1 calc R . .
C51 C 0.94621(17) 0.69646(17) 0.46718(11) 0.0422(5) Uani 1 1 d . . .
H51A H 0.9015 0.6604 0.4965 0.051 Uiso 1 1 calc R . .
C52 C 0.71713(15) 0.72369(15) 0.49093(9) 0.0297(4) Uani 1 1 d . . .
C53 C 0.78890(17) 0.82705(17) 0.53769(10) 0.0396(4) Uani 1 1 d . . .
H53A H 0.8474 0.8796 0.5227 0.048 Uiso 1 1 calc R . .
C54 C 0.7766(2) 0.85460(19) 0.60550(11) 0.0501(5) Uani 1 1 d . . .
H54A H 0.8261 0.9257 0.6362 0.060 Uiso 1 1 calc R . .
C55 C 0.6933(2) 0.7796(2) 0.62835(11) 0.0523(6) Uani 1 1 d . . .
H55A H 0.6850 0.7987 0.6748 0.063 Uiso 1 1 calc R . .
C56 C 0.6218(2) 0.6767(2) 0.58409(11) 0.0478(5) Uani 1 1 d . . .
H56A H 0.5646 0.6243 0.6001 0.057 Uiso 1 1 calc R . .
C57 C 0.63336(17) 0.64933(17) 0.51577(10) 0.0376(4) Uani 1 1 d . . .
H57A H 0.5829 0.5783 0.4854 0.045 Uiso 1 1 calc R . .
O1 O 0.2488(10) 0.5387(9) 0.3121(7) 0.0458(17) Uani 0.691(9) 1 d P B 1
C58 C 0.2215(6) 0.4776(5) 0.3634(4) 0.0750(16) Uani 0.691(9) 1 d P B 1
H58A H 0.1985 0.5182 0.3995 0.090 Uiso 0.691(9) 1 calc PR B 1
H58B H 0.2917 0.4721 0.3876 0.090 Uiso 0.691(9) 1 calc PR B 1
C59 C 0.1261(4) 0.3641(4) 0.3320(3) 0.0801(18) Uani 0.691(9) 1 d P B 1
H59A H 0.1123 0.3256 0.3696 0.120 Uiso 0.691(9) 1 calc PR B 1
H59B H 0.1482 0.3233 0.2962 0.120 Uiso 0.691(9) 1 calc PR B 1
H59C H 0.0552 0.3689 0.3097 0.120 Uiso 0.691(9) 1 calc PR B 1
O1A O 0.262(3) 0.547(3) 0.3031(17) 0.063(7) Uani 0.309(9) 1 d P B 2
C58A C 0.1915(11) 0.4429(11) 0.3214(8) 0.076(4) Uani 0.309(9) 1 d P B 2
H58C H 0.1134 0.4051 0.2877 0.091 Uiso 0.309(9) 1 calc PR B 2
H58D H 0.2296 0.3926 0.3177 0.091 Uiso 0.309(9) 1 calc PR B 2
C59A C 0.1811(13) 0.4701(13) 0.3948(9) 0.106(6) Uani 0.309(9) 1 d P B 2
H59D H 0.1399 0.4017 0.4080 0.159 Uiso 0.309(9) 1 calc PR B 2
H59E H 0.1378 0.5150 0.3973 0.159 Uiso 0.309(9) 1 calc PR B 2
H59F H 0.2586 0.5115 0.4276 0.159 Uiso 0.309(9) 1 calc PR B 2
C60 C 0.1768(3) 0.5896(3) 0.28577(19) 0.0842(10) Uani 1 1 d . . .
H60A H 0.1281 0.5931 0.3185 0.101 Uiso 1 1 calc R B 1
H60B H 0.2276 0.6665 0.2867 0.101 Uiso 1 1 calc R B 1
C61 C 0.1028(4) 0.5352(4) 0.2155(2) 0.1313(17) Uani 1 1 d . B .
H61A H 0.0566 0.5748 0.2025 0.197 Uiso 1 1 calc R . .
H61B H 0.0510 0.4593 0.2139 0.197 Uiso 1 1 calc R . .
H61C H 0.1500 0.5342 0.1821 0.197 Uiso 1 1 calc R . .
C69 C -0.0047(13) 0.2746(11) 0.0167(8) 0.125(5) Uani 0.636(14) 1 d P C 1
H69A H -0.0076 0.2841 0.0664 0.187 Uiso 0.636(14) 1 calc PR C 1
H69B H 0.0406 0.2331 0.0075 0.187 Uiso 0.636(14) 1 calc PR C 1
H69C H -0.0837 0.2339 -0.0145 0.187 Uiso 0.636(14) 1 calc PR C 1
C70 C 0.0503(6) 0.3839(5) 0.0026(3) 0.0610(18) Uani 0.636(14) 1 d P C 1
H70A H 0.0636 0.3745 -0.0453 0.073 Uiso 0.636(14) 1 calc PR C 1
H70B H 0.1264 0.4281 0.0377 0.073 Uiso 0.636(14) 1 calc PR C 1
C71 C -0.0241(7) 0.4442(8) 0.0069(5) 0.0552(17) Uani 0.636(14) 1 d P . 1
H71A H -0.1004 0.3985 -0.0279 0.066 Uiso 0.636(14) 1 calc PR C 1
H71B H -0.0374 0.4523 0.0548 0.066 Uiso 0.636(14) 1 calc PR C 1
C69A C 0.0063(12) 0.2694(10) 0.0167(7) 0.050(3) Uani 0.364(14) 1 d P C 2
H69D H 0.0863 0.2832 0.0170 0.074 Uiso 0.364(14) 1 calc PR C 2
H69E H -0.0459 0.1926 -0.0089 0.074 Uiso 0.364(14) 1 calc PR C 2
H69F H -0.0001 0.2825 0.0657 0.074 Uiso 0.364(14) 1 calc PR C 2
C70A C -0.029(2) 0.3511(13) -0.0221(10) 0.132(6) Uani 0.364(14) 1 d P C 2
H70C H -0.0025 0.3510 -0.0660 0.158 Uiso 0.364(14) 1 calc PR C 2
H70D H -0.1147 0.3200 -0.0366 0.158 Uiso 0.364(14) 1 calc PR C 2
C71A C 0.012(3) 0.456(2) 0.0149(16) 0.153(11) Uani 0.364(14) 1 d P . 2
H71C H 0.0969 0.4842 0.0308 0.184 Uiso 0.364(14) 1 calc PR C 2
H71D H -0.0165 0.4540 0.0582 0.184 Uiso 0.364(14) 1 calc PR C 2

loop_
_atom_site_aniso_label
_atom_site_aniso_U_11
_atom_site_aniso_U_22
_atom_site_aniso_U_33
_atom_site_aniso_U_23
_atom_site_aniso_U_13
_atom_site_aniso_U_12
Si1 0.0262(2) 0.0239(2) 0.0261(2) 0.00517(18) 0.00651(19) 0.01037(19)
Si2 0.0229(2) 0.0228(2) 0.0238(2) 0.00417(18) 0.00629(18) 0.01105(18)
Si3 0.0228(2) 0.0285(2) 0.0238(2) 0.00477(18) 0.00532(18) 0.01204(19)
Li1 0.0365(18) 0.055(2) 0.064(2) 0.0157(19) 0.0127(17) 0.0222(17)
C1 0.0388(10) 0.0218(8) 0.0309(9) 0.0077(7) 0.0127(8) 0.0114(7)
C2 0.0440(11) 0.0266(9) 0.0461(11) 0.0100(8) 0.0147(9) 0.0176(8)
C3 0.0676(15) 0.0365(11) 0.0672(16) 0.0132(11) 0.0244(13) 0.0331(11)
C4 0.0906(19) 0.0343(11) 0.0573(15) 0.0070(11) 0.0338(14) 0.0306(12)
C5 0.0784(16) 0.0295(10) 0.0377(12) 0.0026(9) 0.0172(11) 0.0175(11)
C6 0.0487(11) 0.0222(9) 0.0321(10) 0.0069(7) 0.0119(9) 0.0091(8)
C7 0.0523(13) 0.0398(11) 0.0552(13) 0.0061(10) 0.0028(10) 0.0321(10)
C8 0.0488(14) 0.0635(16) 0.096(2) 0.0242(15) 0.0091(14) 0.0250(13)
C9 0.0673(17) 0.119(2) 0.0555(16) 0.0365(16) 0.0207(13) 0.0570(18)
C10 0.063(4) 0.042(3) 0.043(4) 0.005(3) 0.014(3) 0.035(3)
C11 0.160(9) 0.063(5) 0.072(5) 0.017(4) 0.046(5) 0.079(6)
C12 0.191(11) 0.093(7) 0.235(14) 0.050(7) 0.175(11) 0.066(7)
C10A 0.138(6) 0.064(3) 0.047(3) 0.011(2) 0.017(3) 0.077(3)
C11A 0.190(8) 0.047(3) 0.168(9) -0.025(4) 0.112(7) 0.021(4)
C12A 0.086(5) 0.069(5) 0.041(4) -0.001(3) 0.025(4) 0.051(4)
C13 0.0458(11) 0.0279(9) 0.0309(10) 0.0023(8) -0.0011(9) 0.0059(8)
C14 0.0715(17) 0.0531(14) 0.0354(12) 0.0013(10) -0.0069(11) 0.0154(12)
C15 0.0413(12) 0.0537(14) 0.0554(14) 0.0135(11) 0.0042(11) 0.0076(11)
C16 0.0240(8) 0.0255(8) 0.0279(9) 0.0073(7) 0.0059(7) 0.0111(7)
C17 0.0289(9) 0.0270(9) 0.0297(9) 0.0086(7) 0.0096(7) 0.0129(7)
C18 0.0387(10) 0.0328(10) 0.0373(10) 0.0098(8) 0.0184(8) 0.0174(8)
C19 0.0354(10) 0.0345(10) 0.0483(12) 0.0168(9) 0.0205(9) 0.0147(8)
C20 0.0396(11) 0.0238(9) 0.0521(12) 0.0102(8) 0.0171(9) 0.0110(8)
C21 0.0288(9) 0.0263(9) 0.0364(10) 0.0063(7) 0.0082(8) 0.0118(7)
C22 0.0411(10) 0.0265(9) 0.0301(9) 0.0074(7) 0.0163(8) 0.0157(8)
C23 0.0596(14) 0.0391(11) 0.0549(13) 0.0136(10) 0.0167(11) 0.0302(11)
C24 0.0597(13) 0.0332(10) 0.0347(11) 0.0035(8) 0.0136(10) 0.0144(10)
C25 0.0542(13) 0.0386(11) 0.0622(15) 0.0230(10) 0.0350(12) 0.0181(10)
C26 0.0537(15) 0.0601(15) 0.0773(18) 0.0340(14) 0.0230(13) 0.0006(12)
C27 0.0778(18) 0.0647(17) 0.0504(15) 0.0228(13) 0.0229(14) 0.0010(14)
C28 0.0379(10) 0.0255(9) 0.0438(11) 0.0017(8) 0.0138(9) 0.0111(8)
C29 0.0464(13) 0.0465(13) 0.0566(15) -0.0132(11) 0.0074(11) 0.0084(11)
C30 0.0757(16) 0.0414(12) 0.0684(16) 0.0130(11) 0.0331(13) 0.0368(12)
C31 0.0236(8) 0.0247(8) 0.0305(9) 0.0055(7) 0.0061(7) 0.0118(7)
C32 0.0297(9) 0.0294(9) 0.0328(10) 0.0071(7) 0.0064(7) 0.0146(7)
C33 0.0408(11) 0.0469(11) 0.0352(10) 0.0117(9) 0.0056(8) 0.0269(9)
C34 0.0417(11) 0.0470(12) 0.0450(12) 0.0147(9) 0.0132(9) 0.0301(10)
C35 0.0383(10) 0.0411(11) 0.0397(11) 0.0067(9) 0.0136(9) 0.0256(9)
C36 0.0267(9) 0.0312(9) 0.0346(10) 0.0065(8) 0.0078(7) 0.0143(7)
C37 0.0375(10) 0.0383(10) 0.0283(9) 0.0071(8) 0.0061(8) 0.0219(8)
C38 0.0594(13) 0.0556(13) 0.0357(11) 0.0177(10) 0.0152(10) 0.0347(11)
C39 0.0463(12) 0.0536(13) 0.0409(12) -0.0020(10) -0.0036(10) 0.0236(11)
C40 0.0697(16) 0.0764(16) 0.0525(14) 0.0244(12) 0.0222(12) 0.0588(14)
C41 0.135(3) 0.100(2) 0.116(3) 0.064(2) 0.067(2) 0.097(2)
C42 0.0700(19) 0.127(3) 0.091(2) 0.024(2) 0.0067(16) 0.075(2)
C43 0.0385(10) 0.0488(11) 0.0296(10) 0.0030(8) 0.0085(8) 0.0296(9)
C44 0.0467(12) 0.0620(14) 0.0393(12) -0.0061(10) 0.0107(10) 0.0212(11)
C45 0.0612(14) 0.0546(13) 0.0376(12) 0.0118(10) 0.0150(10) 0.0293(11)
C46 0.0234(8) 0.0315(9) 0.0335(10) -0.0015(7) 0.0027(7) 0.0137(7)
C47 0.0299(10) 0.0483(12) 0.0484(12) 0.0107(10) 0.0116(9) 0.0169(9)
C48 0.0331(11) 0.0630(15) 0.0779(18) 0.0125(13) 0.0221(12) 0.0174(11)
C49 0.0257(10) 0.0575(14) 0.0792(18) -0.0088(13) -0.0001(11) 0.0209(10)
C50 0.0432(12) 0.0571(14) 0.0538(14) -0.0044(11) -0.0106(11) 0.0310(11)
C51 0.0354(10) 0.0476(12) 0.0424(12) 0.0061(9) 0.0023(9) 0.0221(9)
C52 0.0298(9) 0.0361(10) 0.0252(9) 0.0067(7) 0.0057(7) 0.0173(8)
C53 0.0384(11) 0.0424(11) 0.0318(10) 0.0051(8) 0.0072(8) 0.0137(9)
C54 0.0587(14) 0.0492(13) 0.0331(11) -0.0024(9) 0.0068(10) 0.0213(11)
C55 0.0705(15) 0.0695(16) 0.0291(11) 0.0116(10) 0.0200(11) 0.0401(13)
C56 0.0535(13) 0.0617(14) 0.0393(12) 0.0229(11) 0.0231(10) 0.0276(11)
C57 0.0378(10) 0.0414(11) 0.0339(10) 0.0105(8) 0.0101(8) 0.0167(9)
O1 0.029(3) 0.049(3) 0.065(3) 0.021(3) 0.015(3) 0.019(2)
C58 0.083(4) 0.073(4) 0.074(4) 0.032(3) 0.035(3) 0.028(3)
C59 0.068(3) 0.070(3) 0.115(4) 0.035(3) 0.046(3) 0.029(3)
O1A 0.038(7) 0.068(7) 0.106(13) 0.056(7) 0.039(5) 0.025(5)
C58A 0.070(8) 0.075(9) 0.076(9) 0.027(7) 0.024(7) 0.020(7)
C59A 0.111(10) 0.148(14) 0.125(12) 0.088(11) 0.076(10) 0.083(10)
C60 0.0579(17) 0.079(2) 0.120(3) 0.0158(19) 0.0049(17) 0.0453(16)
C61 0.112(3) 0.197(5) 0.112(3) 0.043(3) 0.007(3) 0.102(3)
C69 0.148(10) 0.123(9) 0.162(11) 0.063(8) 0.060(8) 0.099(8)
C70 0.045(3) 0.064(3) 0.081(3) 0.023(2) 0.020(2) 0.027(3)
C71 0.054(3) 0.059(4) 0.064(3) 0.024(3) 0.022(2) 0.030(2)
C69A 0.048(5) 0.039(5) 0.060(7) 0.014(5) 0.023(5) 0.013(4)
C70A 0.111(15) 0.093(10) 0.185(15) 0.044(10) 0.043(13) 0.033(9)
C71A 0.15(2) 0.124(18) 0.16(2) 0.043(13) 0.025(17) 0.043(19)

loop_
_atom_type_symbol
_atom_type_description
_atom_type_scat_dispersion_real
_atom_type_scat_dispersion_imag
_atom_type_scat_source
C C 0.0033 0.0016 'International Tables Vol C Tables 4.2.6.8 and 6.1.1.4'
H H 0.0000 0.0000 'International Tables Vol C Tables 4.2.6.8 and 6.1.1.4'
Li Li -0.0003 0.0001 'International Tables Vol C Tables 4.2.6.8 and 6.1.1.4'
O O 0.0106 0.0060 'International Tables Vol C Tables 4.2.6.8 and 6.1.1.4'
Si Si 0.0817 0.0704 'International Tables Vol C Tables 4.2.6.8 and 6.1.1.4'

loop_
_geom_angle_atom_site_label_1
_geom_angle_atom_site_label_2
_geom_angle_atom_site_label_3
_geom_angle
_geom_angle_site_symmetry_1
_geom_angle_site_symmetry_3
C1 Si1 Si3 124.03(6) . .
C1 Si1 Si2 123.03(6) . .
Si3 Si1 Si2 59.93(2) . .
C1 Si1 Li1 130.00(11) . .
Si3 Si1 Li1 104.94(9) . .
Si2 Si1 Li1 71.49(9) . .
C16 Si2 C31 104.70(7) . .
C16 Si2 Si3 113.75(5) . .
C31 Si2 Si3 127.87(6) . .
C16 Si2 Si1 133.76(5) . .
C31 Si2 Si1 114.49(5) . .
Si3 Si2 Si1 58.541(19) . .
C16 Si2 Li1 150.90(10) . .
C31 Si2 Li1 56.90(9) . .
Si3 Si2 Li1 94.93(8) . .
Si1 Si2 Li1 57.59(8) . .
C52 Si3 C46 103.89(8) . .
C52 Si3 Si1 116.12(6) . .
C46 Si3 Si1 128.56(6) . .
C52 Si3 Si2 127.62(6) . .
C46 Si3 Si2 116.40(6) . .
Si1 Si3 Si2 61.53(2) . .
O1A Li1 O1 5.9(16) . .
O1A Li1 C31 125.0(12) . .
O1 Li1 C31 128.7(4) . .
O1A Li1 Si1 142.0(12) . .
O1 Li1 Si1 138.7(4) . .
C31 Li1 Si1 92.56(12) . .
O1A Li1 Si2 165.9(12) . .
O1 Li1 Si2 170.3(4) . .
C31 Li1 Si2 41.63(7) . .
Si1 Li1 Si2 50.92(7) . .
C2 C1 C6 117.40(16) . .
C2 C1 Si1 123.03(14) . .
C6 C1 Si1 119.57(14) . .
C3 C2 C1 119.66(19) . .
C3 C2 C7 117.79(19) . .
C1 C2 C7 122.51(17) . .
C4 C3 C2 122.8(2) . .
C4 C3 H3A 118.6 . .
C2 C3 H3A 118.6 . .
C3 C4 C5 117.3(2) . .
C3 C4 C10 133.1(3) . .
C5 C4 C10 109.4(3) . .
C3 C4 C10A 111.8(3) . .
C5 C4 C10A 130.8(3) . .
C4 C5 C6 122.5(2) . .
C4 C5 H5A 118.7 . .
C6 C5 H5A 118.7 . .
C5 C6 C1 119.91(19) . .
C5 C6 C13 118.76(18) . .
C1 C6 C13 121.25(16) . .
C2 C7 C8 114.0(2) . .
C2 C7 C9 110.02(19) . .
C8 C7 C9 110.14(19) . .
C2 C7 H7A 107.5 . .
C8 C7 H7A 107.5 . .
C9 C7 H7A 107.5 . .
C7 C8 H8A 109.5 . .
C7 C8 H8B 109.5 . .
H8A C8 H8B 109.5 . .
C7 C8 H8C 109.5 . .
H8A C8 H8C 109.5 . .
H8B C8 H8C 109.5 . .
C7 C9 H9A 109.5 . .
C7 C9 H9B 109.5 . .
H9A C9 H9B 109.5 . .
C7 C9 H9C 109.5 . .
H9A C9 H9C 109.5 . .
H9B C9 H9C 109.5 . .
C11 C10 C12 105.4(5) . .
C11 C10 C4 106.9(4) . .
C12 C10 C4 112.0(7) . .
C11 C10 H10 110.8 . .
C12 C10 H10 110.8 . .
C4 C10 H10 110.8 . .
C11A C10A C12A 104.9(5) . .
C11A C10A C4 105.5(5) . .
C12A C10A C4 104.0(6) . .
C11A C10A H10A 113.8 . .
C12A C10A H10A 113.8 . .
C4 C10A H10A 113.8 . .
C10A C11A H11D 109.5 . .
C10A C11A H11E 109.5 . .
H11D C11A H11E 109.5 . .
C10A C11A H11F 109.5 . .
H11D C11A H11F 109.5 . .
H11E C11A H11F 109.5 . .
C10A C12A H12D 109.5 . .
C10A C12A H12E 109.5 . .
H12D C12A H12E 109.5 . .
C10A C12A H12F 109.5 . .
H12D C12A H12F 109.5 . .
H12E C12A H12F 109.5 . .
C6 C13 C14 115.24(19) . .
C6 C13 C15 109.65(17) . .
C14 C13 C15 108.90(18) . .
C6 C13 H13A 107.6 . .
C14 C13 H13A 107.6 . .
C15 C13 H13A 107.6 . .
C13 C14 H14A 109.5 . .
C13 C14 H14B 109.5 . .
H14A C14 H14B 109.5 . .
C13 C14 H14C 109.5 . .
H14A C14 H14C 109.5 . .
H14B C14 H14C 109.5 . .
C13 C15 H15A 109.5 . .
C13 C15 H15B 109.5 . .
H15A C15 H15B 109.5 . .
C13 C15 H15C 109.5 . .
H15A C15 H15C 109.5 . .
H15B C15 H15C 109.5 . .
C21 C16 C17 117.94(15) . .
C21 C16 Si2 118.64(13) . .
C17 C16 Si2 123.35(12) . .
C18 C17 C16 119.68(15) . .
C18 C17 C22 117.95(15) . .
C16 C17 C22 122.35(15) . .
C19 C18 C17 122.30(17) . .
C19 C18 H18A 118.8 . .
C17 C18 H18A 118.8 . .
C20 C19 C18 117.75(17) . .
C20 C19 C25 122.70(17) . .
C18 C19 C25 119.48(18) . .
C19 C20 C21 122.08(17) . .
C19 C20 H20A 119.0 . .
C21 C20 H20A 119.0 . .
C20 C21 C16 120.09(16) . .
C20 C21 C28 117.56(16) . .
C16 C21 C28 122.31(16) . .
C17 C22 C23 110.77(16) . .
C17 C22 C24 113.56(15) . .
C23 C22 C24 110.08(16) . .
C17 C22 H22A 107.4 . .
C23 C22 H22A 107.4 . .
C24 C22 H22A 107.4 . .
C22 C23 H23A 109.5 . .
C22 C23 H23B 109.5 . .
H23A C23 H23B 109.5 . .
C22 C23 H23C 109.5 . .
H23A C23 H23C 109.5 . .
H23B C23 H23C 109.5 . .
C22 C24 H24A 109.5 . .
C22 C24 H24B 109.5 . .
H24A C24 H24B 109.5 . .
C22 C24 H24C 109.5 . .
H24A C24 H24C 109.5 . .
H24B C24 H24C 109.5 . .
C27 C25 C26 110.2(2) . .
C27 C25 C19 109.88(18) . .
C26 C25 C19 114.5(2) . .
C27 C25 H25A 107.3 . .
C26 C25 H25A 107.3 . .
C19 C25 H25A 107.3 . .
C25 C26 H26A 109.5 . .
C25 C26 H26B 109.5 . .
H26A C26 H26B 109.5 . .
C25 C26 H26C 109.5 . .
H26A C26 H26C 109.5 . .
H26B C26 H26C 109.5 . .
C25 C27 H27A 109.5 . .
C25 C27 H27B 109.5 . .
H27A C27 H27B 109.5 . .
C25 C27 H27C 109.5 . .
H27A C27 H27C 109.5 . .
H27B C27 H27C 109.5 . .
C21 C28 C30 112.58(17) . .
C21 C28 C29 110.83(16) . .
C30 C28 C29 111.41(18) . .
C21 C28 H28A 107.2 . .
C30 C28 H28A 107.2 . .
C29 C28 H28A 107.2 . .
C28 C29 H29A 109.5 . .
C28 C29 H29B 109.5 . .
H29A C29 H29B 109.5 . .
C28 C29 H29C 109.5 . .
H29A C29 H29C 109.5 . .
H29B C29 H29C 109.5 . .
C28 C30 H30A 109.5 . .
C28 C30 H30B 109.5 . .
H30A C30 H30B 109.5 . .
C28 C30 H30C 109.5 . .
H30A C30 H30C 109.5 . .
H30B C30 H30C 109.5 . .
C32 C31 C36 116.89(15) . .
C32 C31 Si2 118.13(12) . .
C36 C31 Si2 124.70(13) . .
C32 C31 Li1 104.39(14) . .
C36 C31 Li1 90.36(14) . .
Si2 C31 Li1 81.46(10) . .
C33 C32 C31 120.41(16) . .
C33 C32 C37 116.42(16) . .
C31 C32 C37 123.17(15) . .
C34 C33 C32 122.39(18) . .
C34 C33 H33A 118.8 . .
C32 C33 H33A 118.8 . .
C35 C34 C33 117.50(17) . .
C35 C34 C40 121.23(18) . .
C33 C34 C40 121.27(18) . .
C34 C35 C36 122.64(17) . .
C34 C35 H35A 118.7 . .
C36 C35 H35A 118.7 . .
C35 C36 C31 120.08(17) . .
C35 C36 C43 116.71(16) . .
C31 C36 C43 123.20(15) . .
C32 C37 C39 111.08(16) . .
C32 C37 C38 111.89(16) . .
C39 C37 C38 110.37(17) . .
C32 C37 H37A 107.8 . .
C39 C37 H37A 107.8 . .
C38 C37 H37A 107.8 . .
C37 C38 H38A 109.5 . .
C37 C38 H38B 109.5 . .
H38A C38 H38B 109.5 . .
C37 C38 H38C 109.5 . .
H38A C38 H38C 109.5 . .
H38B C38 H38C 109.5 . .
C37 C39 H39A 109.5 . .
C37 C39 H39B 109.5 . .
H39A C39 H39B 109.5 . .
C37 C39 H39C 109.5 . .
H39A C39 H39C 109.5 . .
H39B C39 H39C 109.5 . .
C41 C40 C34 111.0(2) . .
C41 C40 C42 111.6(2) . .
C34 C40 C42 111.6(2) . .
C41 C40 H40A 107.5 . .
C34 C40 H40A 107.5 . .
C42 C40 H40A 107.5 . .
C40 C41 H41A 109.5 . .
C40 C41 H41B 109.5 . .
H41A C41 H41B 109.5 . .
C40 C41 H41C 109.5 . .
H41A C41 H41C 109.5 . .
H41B C41 H41C 109.5 . .
C40 C42 H42A 109.5 . .
C40 C42 H42B 109.5 . .
H42A C42 H42B 109.5 . .
C40 C42 H42C 109.5 . .
H42A C42 H42C 109.5 . .
H42B C42 H42C 109.5 . .
C36 C43 C45 111.84(16) . .
C36 C43 C44 112.90(17) . .
C45 C43 C44 109.84(16) . .
C36 C43 H43A 107.3 . .
C45 C43 H43A 107.3 . .
C44 C43 H43A 107.3 . .
C43 C44 H44A 109.5 . .
C43 C44 H44B 109.5 . .
H44A C44 H44B 109.5 . .
C43 C44 H44C 109.5 . .
H44A C44 H44C 109.5 . .
H44B C44 H44C 109.5 . .
C43 C45 H45A 109.5 . .
C43 C45 H45B 109.5 . .
H45A C45 H45B 109.5 . .
C43 C45 H45C 109.5 . .
H45A C45 H45C 109.5 . .
H45B C45 H45C 109.5 . .
C47 C46 C51 116.88(17) . .
C47 C46 Si3 125.61(14) . .
C51 C46 Si3 117.51(15) . .
C46 C47 C48 121.0(2) . .
C46 C47 H47A 119.5 . .
C48 C47 H47A 119.5 . .
C49 C48 C47 120.5(2) . .
C49 C48 H48A 119.7 . .
C47 C48 H48A 119.7 . .
C48 C49 C50 119.8(2) . .
C48 C49 H49A 120.1 . .
C50 C49 H49A 120.1 . .
C49 C50 C51 119.7(2) . .
C49 C50 H50A 120.1 . .
C51 C50 H50A 120.1 . .
C50 C51 C46 122.0(2) . .
C50 C51 H51A 119.0 . .
C46 C51 H51A 119.0 . .
C57 C52 C53 116.93(17) . .
C57 C52 Si3 122.32(14) . .
C53 C52 Si3 120.74(14) . .
C54 C53 C52 121.5(2) . .
C54 C53 H53A 119.3 . .
C52 C53 H53A 119.3 . .
C55 C54 C53 120.2(2) . .
C55 C54 H54A 119.9 . .
C53 C54 H54A 119.9 . .
C54 C55 C56 120.02(19) . .
C54 C55 H55A 120.0 . .
C56 C55 H55A 120.0 . .
C55 C56 C57 119.8(2) . .
C55 C56 H56A 120.1 . .
C57 C56 H56A 120.1 . .
C56 C57 C52 121.58(19) . .
C56 C57 H57A 119.2 . .
C52 C57 H57A 119.2 . .
C58 O1 C60 120.3(10) . .
C58 O1 Li1 116.9(8) . .
C60 O1 Li1 118.6(9) . .
O1 C58 C59 113.2(7) . .
O1 C58 H58A 108.9 . .
C59 C58 H58A 108.9 . .
O1 C58 H58B 108.9 . .
C59 C58 H58B 108.9 . .
H58A C58 H58B 107.8 . .
C60 O1A C58A 102(2) . .
C60 O1A Li1 133(2) . .
C58A O1A Li1 126(2) . .
C59A C58A O1A 109.4(17) . .
C59A C58A H58C 109.8 . .
O1A C58A H58C 109.8 . .
C59A C58A H58D 109.8 . .
O1A C58A H58D 109.8 . .
H58C C58A H58D 108.2 . .
C58A C59A H59D 109.5 . .
C58A C59A H59E 109.5 . .
H59D C59A H59E 109.5 . .
C58A C59A H59F 109.5 . .
H59D C59A H59F 109.5 . .
H59E C59A H59F 109.5 . .
C61 C60 O1 115.2(5) . .
C61 C60 O1A 111.9(12) . .
C61 C60 H60A 108.5 . .
O1 C60 H60A 108.5 . .
O1A C60 H60A 119.0 . .
C61 C60 H60B 108.5 . .
O1 C60 H60B 108.5 . .
O1A C60 H60B 100.8 . .
H60A C60 H60B 107.5 . .
C60 C61 H61A 109.5 . .
C60 C61 H61B 109.5 . .
H61A C61 H61B 109.5 . .
C60 C61 H61C 109.5 . .
H61A C61 H61C 109.5 . .
H61B C61 H61C 109.5 . .
C69 C70 C71 111.2(8) . .
C69 C70 H70A 109.4 . .
C71 C70 H70A 109.4 . .
C69 C70 H70B 109.4 . .
C71 C70 H70B 109.4 . .
H70A C70 H70B 108.0 . .
C71 C71 C70 115.2(8) 2_565 .
C71 C71 H71A 108.5 2_565 .
C70 C71 H71A 108.5 . .
C71 C71 H71B 108.5 2_565 .
C70 C71 H71B 108.5 . .
H71A C71 H71B 107.5 . .
C70A C69A H69D 109.5 . .
C70A C69A H69E 109.5 . .
H69D C69A H69E 109.5 . .
C70A C69A H69F 109.5 . .
H69D C69A H69F 109.5 . .
H69E C69A H69F 109.5 . .
C71A C70A C69A 117(2) . .
C71A C70A H70C 108.0 . .
C69A C70A H70C 108.0 . .
C71A C70A H70D 108.0 . .
C69A C70A H70D 108.0 . .
H70C C70A H70D 107.2 . .
C70A C71A C71A 124(4) . 2_565
C70A C71A H71C 106.4 . .
C71A C71A H71C 106.4 2_565 .
C70A C71A H71D 106.4 . .
C71A C71A H71D 106.4 2_565 .
H71C C71A H71D 106.5 . .

loop_
_geom_bond_atom_site_label_1
_geom_bond_atom_site_label_2
_geom_bond_distance
_geom_bond_site_symmetry_2
Si1 C1 1.9291(18) .
Si1 Si3 2.3024(6) .
Si1 Si2 2.3727(7) .
Si1 Li1 2.580(4) .
Si2 C16 1.9115(17) .
Si2 C31 1.9471(17) .
Si2 Si3 2.3360(7) .
Si2 Li1 2.898(4) .
Si3 C52 1.8904(18) .
Si3 C46 1.8961(17) .
Li1 O1A 1.73(3) .
Li1 O1 1.936(14) .
Li1 C31 2.455(4) .
C1 C2 1.415(3) .
C1 C6 1.420(3) .
C2 C3 1.399(3) .
C2 C7 1.517(3) .
C3 C4 1.378(3) .
C3 H3A 0.9500 .
C4 C5 1.380(4) .
C4 C10 1.531(4) .
C4 C10A 1.582(6) .
C5 C6 1.395(3) .
C5 H5A 0.9500 .
C6 C13 1.516(3) .
C7 C8 1.520(3) .
C7 C9 1.526(4) .
C7 H7A 1.0000 .
C8 H8A 0.9800 .
C8 H8B 0.9800 .
C8 H8C 0.9800 .
C9 H9A 0.9800 .
C9 H9B 0.9800 .
C9 H9C 0.9800 .
C10 C11 1.518(4) .
C10 C12 1.529(5) .
C10 H10 1.0000 .
C11 H11A 0.9800 .
C11 H11B 0.9800 .
C11 H11C 0.9800 .
C12 H12A 0.9800 .
C12 H12B 0.9800 .
C12 H12C 0.9800 .
C10A C11A 1.526(5) .
C10A C12A 1.539(5) .
C10A H10A 1.0000 .
C11A H11D 0.9800 .
C11A H11E 0.9800 .
C11A H11F 0.9800 .
C12A H12D 0.9800 .
C12A H12E 0.9800 .
C12A H12F 0.9800 .
C13 C14 1.527(3) .
C13 C15 1.532(3) .
C13 H13A 1.0000 .
C14 H14A 0.9800 .
C14 H14B 0.9800 .
C14 H14C 0.9800 .
C15 H15A 0.9800 .
C15 H15B 0.9800 .
C15 H15C 0.9800 .
C16 C21 1.413(2) .
C16 C17 1.415(2) .
C17 C18 1.395(2) .
C17 C22 1.519(2) .
C18 C19 1.388(3) .
C18 H18A 0.9500 .
C19 C20 1.381(3) .
C19 C25 1.518(3) .
C20 C21 1.395(3) .
C20 H20A 0.9500 .
C21 C28 1.520(3) .
C22 C23 1.521(3) .
C22 C24 1.526(3) .
C22 H22A 1.0000 .
C23 H23A 0.9800 .
C23 H23B 0.9800 .
C23 H23C 0.9800 .
C24 H24A 0.9800 .
C24 H24B 0.9800 .
C24 H24C 0.9800 .
C25 C27 1.506(4) .
C25 C26 1.510(3) .
C25 H25A 1.0000 .
C26 H26A 0.9800 .
C26 H26B 0.9800 .
C26 H26C 0.9800 .
C27 H27A 0.9800 .
C27 H27B 0.9800 .
C27 H27C 0.9800 .
C28 C30 1.527(3) .
C28 C29 1.529(3) .
C28 H28A 1.0000 .
C29 H29A 0.9800 .
C29 H29B 0.9800 .
C29 H29C 0.9800 .
C30 H30A 0.9800 .
C30 H30B 0.9800 .
C30 H30C 0.9800 .
C31 C32 1.421(2) .
C31 C36 1.424(2) .
C32 C33 1.393(2) .
C32 C37 1.526(2) .
C33 C34 1.387(3) .
C33 H33A 0.9500 .
C34 C35 1.375(3) .
C34 C40 1.524(3) .
C35 C36 1.400(2) .
C35 H35A 0.9500 .
C36 C43 1.521(3) .
C37 C39 1.529(3) .
C37 C38 1.530(3) .
C37 H37A 1.0000 .
C38 H38A 0.9800 .
C38 H38B 0.9800 .
C38 H38C 0.9800 .
C39 H39A 0.9800 .
C39 H39B 0.9800 .
C39 H39C 0.9800 .
C40 C41 1.511(4) .
C40 C42 1.524(4) .
C40 H40A 1.0000 .
C41 H41A 0.9800 .
C41 H41B 0.9800 .
C41 H41C 0.9800 .
C42 H42A 0.9800 .
C42 H42B 0.9800 .
C42 H42C 0.9800 .
C43 C45 1.524(3) .
C43 C44 1.529(3) .
C43 H43A 1.0000 .
C44 H44A 0.9800 .
C44 H44B 0.9800 .
C44 H44C 0.9800 .
C45 H45A 0.9800 .
C45 H45B 0.9800 .
C45 H45C 0.9800 .
C46 C47 1.391(3) .
C46 C51 1.394(3) .
C47 C48 1.394(3) .
C47 H47A 0.9500 .
C48 C49 1.369(4) .
C48 H48A 0.9500 .
C49 C50 1.373(4) .
C49 H49A 0.9500 .
C50 C51 1.387(3) .
C50 H50A 0.9500 .
C51 H51A 0.9500 .
C52 C57 1.394(3) .
C52 C53 1.396(3) .
C53 C54 1.387(3) .
C53 H53A 0.9500 .
C54 C55 1.371(3) .
C54 H54A 0.9500 .
C55 C56 1.374(3) .
C55 H55A 0.9500 .
C56 C57 1.392(3) .
C56 H56A 0.9500 .
C57 H57A 0.9500 .
O1 C58 1.419(17) .
O1 C60 1.441(13) .
C58 C59 1.493(9) .
C58 H58A 0.9900 .
C58 H58B 0.9900 .
C59 H59A 0.9800 .
C59 H59B 0.9800 .
C59 H59C 0.9800 .
O1A C60 1.45(3) .
O1A C58A 1.50(4) .
C58A C59A 1.48(2) .
C58A H58C 0.9900 .
C58A H58D 0.9900 .
C59A H59D 0.9800 .
C59A H59E 0.9800 .
C59A H59F 0.9800 .
C60 C61 1.429(5) .
C60 H60A 0.9900 .
C60 H60B 0.9900 .
C61 H61A 0.9800 .
C61 H61B 0.9800 .
C61 H61C 0.9800 .
C69 C70 1.476(14) .
C69 H69A 0.9800 .
C69 H69B 0.9800 .
C69 H69C 0.9800 .
C70 C71 1.495(9) .
C70 H70A 0.9900 .
C70 H70B 0.9900 .
C71 C71 1.491(17) 2_565
C71 H71A 0.9900 .
C71 H71B 0.9900 .
C69A C70A 1.61(3) .
C69A H69D 0.9800 .
C69A H69E 0.9800 .
C69A H69F 0.9800 .
C70A C71A 1.34(3) .
C70A H70C 0.9900 .
C70A H70D 0.9900 .
C71A C71A 1.52(5) 2_565
C71A H71C 0.9900 .
C71A H71D 0.9900 .

loop_
_geom_torsion_atom_site_label_1
_geom_torsion_atom_site_label_2
_geom_torsion_atom_site_label_3
_geom_torsion_atom_site_label_4
_geom_torsion
_geom_torsion_site_symmetry_4
C1 Si1 Si2 C16 -19.37(11) .
Si3 Si1 Si2 C16 93.89(8) .
Li1 Si1 Si2 C16 -145.59(12) .
C1 Si1 Si2 C31 125.94(9) .
Si3 Si1 Si2 C31 -120.80(6) .
Li1 Si1 Si2 C31 -0.28(11) .
C1 Si1 Si2 Si3 -113.26(7) .
Li1 Si1 Si2 Si3 120.52(10) .
C1 Si1 Si2 Li1 126.22(12) .
Si3 Si1 Si2 Li1 -120.52(10) .
C1 Si1 Si3 C52 -127.85(9) .
Si2 Si1 Si3 C52 120.50(6) .
Li1 Si1 Si3 C52 62.78(11) .
C1 Si1 Si3 C46 9.27(11) .
Si2 Si1 Si3 C46 -102.38(8) .
Li1 Si1 Si3 C46 -160.10(12) .
C1 Si1 Si3 Si2 111.65(7) .
Li1 Si1 Si3 Si2 -57.72(9) .
C16 Si2 Si3 C52 129.56(9) .
C31 Si2 Si3 C52 -4.34(10) .
Si1 Si2 Si3 C52 -102.38(8) .
Li1 Si2 Si3 C52 -55.50(11) .
C16 Si2 Si3 C46 -6.56(9) .
C31 Si2 Si3 C46 -140.46(9) .
Si1 Si2 Si3 C46 121.50(6) .
Li1 Si2 Si3 C46 168.38(10) .
C16 Si2 Si3 Si1 -128.07(6) .
C31 Si2 Si3 Si1 98.04(7) .
Li1 Si2 Si3 Si1 46.88(8) .
C1 Si1 Li1 O1A 53.9(18) .
Si3 Si1 Li1 O1A -137.6(18) .
Si2 Si1 Li1 O1A 171.9(18) .
C1 Si1 Li1 O1 61.7(6) .
Si3 Si1 Li1 O1 -129.8(6) .
Si2 Si1 Li1 O1 179.7(6) .
C1 Si1 Li1 C31 -117.79(12) .
Si3 Si1 Li1 C31 50.70(12) .
Si2 Si1 Li1 C31 0.20(8) .
C1 Si1 Li1 Si2 -117.99(10) .
Si3 Si1 Li1 Si2 50.50(5) .
C16 Si2 Li1 O1A -36(4) .
C31 Si2 Li1 O1A 21(4) .
Si3 Si2 Li1 O1A 153(4) .
Si1 Si2 Li1 O1A -159(4) .
C16 Si2 Li1 C31 -56.8(2) .
Si3 Si2 Li1 C31 132.78(8) .
Si1 Si2 Li1 C31 -179.70(12) .
C16 Si2 Li1 Si1 122.93(16) .
C31 Si2 Li1 Si1 179.70(12) .
Si3 Si2 Li1 Si1 -47.52(6) .
Si3 Si1 C1 C2 33.27(18) .
Si2 Si1 C1 C2 106.88(15) .
Li1 Si1 C1 C2 -160.19(17) .
Si3 Si1 C1 C6 -146.38(12) .
Si2 Si1 C1 C6 -72.77(15) .
Li1 Si1 C1 C6 20.2(2) .
C6 C1 C2 C3 5.7(3) .
Si1 C1 C2 C3 -173.96(15) .
C6 C1 C2 C7 -172.08(18) .
Si1 C1 C2 C7 8.3(3) .
C1 C2 C3 C4 -0.2(3) .
C7 C2 C3 C4 177.7(2) .
C2 C3 C4 C5 -4.5(4) .
C2 C3 C4 C10 171.0(4) .
C2 C3 C4 C10A 173.5(3) .
C3 C4 C5 C6 3.6(3) .
C10 C4 C5 C6 -172.9(3) .
C10A C4 C5 C6 -173.9(4) .
C4 C5 C6 C1 1.9(3) .
C4 C5 C6 C13 -175.0(2) .
C2 C1 C6 C5 -6.5(3) .
Si1 C1 C6 C5 173.17(15) .
C2 C1 C6 C13 170.34(17) .
Si1 C1 C6 C13 -10.0(2) .
C3 C2 C7 C8 40.9(3) .
C1 C2 C7 C8 -141.3(2) .
C3 C2 C7 C9 -83.4(2) .
C1 C2 C7 C9 94.4(2) .
C3 C4 C10 C11 43.9(8) .
C5 C4 C10 C11 -140.4(6) .
C10A C4 C10 C11 37.5(9) .
C3 C4 C10 C12 -71.1(7) .
C5 C4 C10 C12 104.6(6) .
C10A C4 C10 C12 -77.5(12) .
C3 C4 C10A C11A 136.2(5) .
C5 C4 C10A C11A -46.2(7) .
C10 C4 C10A C11A -48.8(10) .
C3 C4 C10A C12A -113.7(5) .
C5 C4 C10A C12A 63.9(6) .
C10 C4 C10A C12A 61.3(11) .
C5 C6 C13 C14 -20.6(3) .
C1 C6 C13 C14 162.50(18) .
C5 C6 C13 C15 102.6(2) .
C1 C6 C13 C15 -74.2(2) .
C31 Si2 C16 C21 56.14(15) .
Si3 Si2 C16 C21 -87.84(13) .
Si1 Si2 C16 C21 -156.24(11) .
Li1 Si2 C16 C21 102.6(2) .
C31 Si2 C16 C17 -120.96(14) .
Si3 Si2 C16 C17 95.06(14) .
Si1 Si2 C16 C17 26.66(18) .
Li1 Si2 C16 C17 -74.5(2) .
C21 C16 C17 C18 -3.3(2) .
Si2 C16 C17 C18 173.78(13) .
C21 C16 C17 C22 174.80(16) .
Si2 C16 C17 C22 -8.1(2) .
C16 C17 C18 C19 0.1(3) .
C22 C17 C18 C19 -178.13(18) .
C17 C18 C19 C20 2.8(3) .
C17 C18 C19 C25 -174.36(18) .
C18 C19 C20 C21 -2.3(3) .
C25 C19 C20 C21 174.70(19) .
C19 C20 C21 C16 -0.9(3) .
C19 C20 C21 C28 177.12(18) .
C17 C16 C21 C20 3.8(3) .
Si2 C16 C21 C20 -173.50(14) .
C17 C16 C21 C28 -174.20(16) .
Si2 C16 C21 C28 8.5(2) .
C18 C17 C22 C23 76.2(2) .
C16 C17 C22 C23 -102.0(2) .
C18 C17 C22 C24 -48.3(2) .
C16 C17 C22 C24 133.52(18) .
C20 C19 C25 C27 -96.3(3) .
C18 C19 C25 C27 80.7(2) .
C20 C19 C25 C26 28.4(3) .
C18 C19 C25 C26 -154.6(2) .
C20 C21 C28 C30 59.1(2) .
C16 C21 C28 C30 -122.9(2) .
C20 C21 C28 C29 -66.4(2) .
C16 C21 C28 C29 111.6(2) .
C16 Si2 C31 C32 53.32(15) .
Si3 Si2 C31 C32 -169.67(11) .
Si1 Si2 C31 C32 -101.53(13) .
Li1 Si2 C31 C32 -101.81(17) .
C16 Si2 C31 C36 -120.39(15) .
Si3 Si2 C31 C36 16.62(18) .
Si1 Si2 C31 C36 84.76(15) .
Li1 Si2 C31 C36 84.48(18) .
C16 Si2 C31 Li1 155.13(11) .
Si3 Si2 C31 Li1 -67.86(12) .
Si1 Si2 C31 Li1 0.28(11) .
O1A Li1 C31 C32 -57.0(13) .
O1 Li1 C31 C32 -62.8(5) .
Si1 Li1 C31 C32 116.74(14) .
Si2 Li1 C31 C32 116.98(13) .
O1A Li1 C31 C36 60.9(13) .
O1 Li1 C31 C36 55.1(5) .
Si1 Li1 C31 C36 -125.32(14) .
Si2 Li1 C31 C36 -125.09(12) .
O1A Li1 C31 Si2 -174.0(13) .
O1 Li1 C31 Si2 -179.8(5) .
Si1 Li1 C31 Si2 -0.23(9) .
C36 C31 C32 C33 3.1(3) .
Si2 C31 C32 C33 -171.13(14) .
Li1 C31 C32 C33 100.97(19) .
C36 C31 C32 C37 -177.23(16) .
Si2 C31 C32 C37 8.6(2) .
Li1 C31 C32 C37 -79.3(2) .
C31 C32 C33 C34 -1.4(3) .
C37 C32 C33 C34 178.87(19) .
C32 C33 C34 C35 -1.3(3) .
C32 C33 C34 C40 178.4(2) .
C33 C34 C35 C36 2.3(3) .
C40 C34 C35 C36 -177.4(2) .
C34 C35 C36 C31 -0.6(3) .
C34 C35 C36 C43 178.52(18) .
C32 C31 C36 C35 -2.1(3) .
Si2 C31 C36 C35 171.67(14) .
Li1 C31 C36 C35 -108.48(18) .
C32 C31 C36 C43 178.83(16) .
Si2 C31 C36 C43 -7.4(2) .
Li1 C31 C36 C43 72.47(19) .
C33 C32 C37 C39 -58.2(2) .
C31 C32 C37 C39 122.09(19) .
C33 C32 C37 C38 65.6(2) .
C31 C32 C37 C38 -114.07(19) .
C35 C34 C40 C41 115.7(3) .
C33 C34 C40 C41 -64.0(3) .
C35 C34 C40 C42 -119.2(3) .
C33 C34 C40 C42 61.1(3) .
C35 C36 C43 C45 67.6(2) .
C31 C36 C43 C45 -113.34(19) .
C35 C36 C43 C44 -56.9(2) .
C31 C36 C43 C44 122.18(19) .
C52 Si3 C46 C47 -138.23(16) .
Si1 Si3 C46 C47 80.78(18) .
Si2 Si3 C46 C47 7.34(18) .
C52 Si3 C46 C51 42.37(16) .
Si1 Si3 C46 C51 -98.63(15) .
Si2 Si3 C46 C51 -172.07(13) .
C51 C46 C47 C48 0.0(3) .
Si3 C46 C47 C48 -179.44(17) .
C46 C47 C48 C49 0.7(4) .
C47 C48 C49 C50 -0.6(4) .
C48 C49 C50 C51 -0.2(3) .
C49 C50 C51 C46 0.8(3) .
C47 C46 C51 C50 -0.7(3) .
Si3 C46 C51 C50 178.73(16) .
C46 Si3 C52 C57 -129.80(15) .
Si1 Si3 C52 C57 16.97(17) .
Si2 Si3 C52 C57 89.96(16) .
C46 Si3 C52 C53 51.43(17) .
Si1 Si3 C52 C53 -161.81(14) .
Si2 Si3 C52 C53 -88.82(16) .
C57 C52 C53 C54 -0.5(3) .
Si3 C52 C53 C54 178.31(16) .
C52 C53 C54 C55 0.5(3) .
C53 C54 C55 C56 0.1(4) .
C54 C55 C56 C57 -0.7(3) .
C55 C56 C57 C52 0.7(3) .
C53 C52 C57 C56 -0.1(3) .
Si3 C52 C57 C56 -178.91(16) .
O1A Li1 O1 C58 164(14) .
C31 Li1 O1 C58 -142.5(6) .
Si1 Li1 O1 C58 38.2(10) .
O1A Li1 O1 C60 -39(13) .
C31 Li1 O1 C60 14.6(10) .
Si1 Li1 O1 C60 -164.8(4) .
C60 O1 C58 C59 78.8(9) .
Li1 O1 C58 C59 -124.5(6) .
O1 Li1 O1A C60 132(15) .
C31 Li1 O1A C60 2(3) .
Si1 Li1 O1A C60 -168.2(14) .
Si2 Li1 O1A C60 -15(7) .
O1 Li1 O1A C58A -45(12) .
C31 Li1 O1A C58A -175.1(17) .
Si1 Li1 O1A C58A 15(4) .
Si2 Li1 O1A C58A 168(2) .
C60 O1A C58A C59A -79.7(19) .
Li1 O1A C58A C59A 98(2) .
C58 O1 C60 C61 -105.0(8) .
Li1 O1 C60 C61 98.7(6) .
C58 O1 C60 O1A -180(9) .
Li1 O1 C60 O1A 24(7) .
C58A O1A C60 C61 -79.7(19) .
Li1 O1A C60 C61 103(2) .
C58A O1A C60 O1 30(7) .
Li1 O1A C60 O1 -147(10) .
C69 C70 C71 C71 -179.8(11) 2_565
C69A C70A C71A C71A 178(3) 2_565
